data_4025182
loop_
_publ_author_name
'Chris D. Smith'
'Julia I. Gavrilyuk'
'Alan J. Lough'
'Robert A. Batey'

_publ_section_title
;
 Lewis Acid Catalyzed Three-Component Hetero-Diels-Alder (Povarov)
 Reaction of N-Arylimines with Strained Norbornene-Derived Dienophiles
;
_journal_name_full 'Journal of Organic Chemistry'
_journal_page_first 702
_journal_page_last 715
_journal_paper_doi 10.1021/jo9021106
_journal_volume 75
_journal_year 2010
_chemical_formula_moiety 'C16 H21 N O2'
_chemical_formula_sum 'C16 H21 N O2'
_chemical_formula_weight 259.34
_chemical_name_systematic
; 
 ? 
;
_space_group_IT_number 15
_symmetry_cell_setting monoclinic
_symmetry_space_group_name_Hall '-C 2yc'
_symmetry_space_group_name_H-M 'C 1 2/c 1'
_atom_sites_solution_hydrogens geom
_atom_sites_solution_primary direct
_atom_sites_solution_secondary difmap
_audit_creation_method SHELXL-97
_cell_angle_alpha 90.00
_cell_angle_beta 103.8510(19)
_cell_angle_gamma 90.00
_cell_formula_units_Z 16
_cell_length_a 27.6595(9)
_cell_length_b 7.7863(3)
_cell_length_c 26.8403(6)
_cell_measurement_reflns_used 18810
_cell_measurement_temperature 150(1)
_cell_measurement_theta_max 27.5
_cell_measurement_theta_min 2.7
_cell_volume 5612.4(3)
_computing_cell_refinement 'Denzo-SMN (Otwinowski & Minor, 1997)'
_computing_data_collection 'Collect (Nonius B.V., 1997-2002)'
_computing_data_reduction Denzo-SMN
_computing_molecular_graphics 'PLATON (Spek, 2003)'
_computing_publication_material 'SHELXTL V6.1'
_computing_structure_refinement 'SHELXTL V6.1 (Sheldrick, 2008)'
_computing_structure_solution 'SIR-92 (Altomare et al., 1994)'
_diffrn_ambient_temperature 150(2)
_diffrn_detector_area_resol_mean 9
_diffrn_measured_fraction_theta_full 0.991
_diffrn_measured_fraction_theta_max 0.991
_diffrn_measurement_device_type 'Nonius KappaCCD'
_diffrn_measurement_method '\f scans and \w scans with \k offsets'
_diffrn_radiation_monochromator graphite
_diffrn_radiation_source 'fine-focus sealed tube'
_diffrn_radiation_type MoK\a
_diffrn_radiation_wavelength 0.71073
_diffrn_reflns_av_R_equivalents 0.0636
_diffrn_reflns_av_sigmaI/netI 0.0911
_diffrn_reflns_limit_h_max 34
_diffrn_reflns_limit_h_min -35
_diffrn_reflns_limit_k_max 10
_diffrn_reflns_limit_k_min -9
_diffrn_reflns_limit_l_max 34
_diffrn_reflns_limit_l_min -32
_diffrn_reflns_number 18810
_diffrn_reflns_theta_full 27.52
_diffrn_reflns_theta_max 27.52
_diffrn_reflns_theta_min 2.72
_diffrn_standards_number 0
_exptl_absorpt_coefficient_mu 0.080
_exptl_absorpt_correction_T_max 1.000
_exptl_absorpt_correction_T_min 0.918
_exptl_absorpt_correction_type multi-scan
_exptl_absorpt_process_details
;
multi-scan from symmetry-related measurements 
 Sortav (Blessing 1995)
;
_exptl_crystal_colour colourless
_exptl_crystal_density_diffrn 1.228
_exptl_crystal_density_method 'not measured'
_exptl_crystal_description block
_exptl_crystal_F_000 2240
_exptl_crystal_size_max 0.22
_exptl_crystal_size_mid 0.14
_exptl_crystal_size_min 0.10
_refine_diff_density_max 0.228
_refine_diff_density_min -0.221
_refine_diff_density_rms 0.048
_refine_ls_extinction_method none
_refine_ls_goodness_of_fit_ref 0.964
_refine_ls_hydrogen_treatment mixed
_refine_ls_matrix_type full
_refine_ls_number_parameters 361
_refine_ls_number_reflns 6404
_refine_ls_number_restraints 0
_refine_ls_restrained_S_all 0.964
_refine_ls_R_factor_all 0.1509
_refine_ls_R_factor_gt 0.0593
_refine_ls_shift/su_max 0.000
_refine_ls_shift/su_mean 0.000
_refine_ls_structure_factor_coef Fsqd
_refine_ls_weighting_details 'calc w=1/[\s^2^(Fo^2^)+(0.0808P)^2^] where P=(Fo^2^+2Fc^2^)/3'
_refine_ls_weighting_scheme calc
_refine_ls_wR_factor_gt 0.1276
_refine_ls_wR_factor_ref 0.1667
_reflns_number_gt 3084
_reflns_number_total 6404
_reflns_threshold_expression I>2\s(I)
_cod_data_source_file jo9021106_si_002.cif
_cod_data_source_block k08245
_cod_depositor_comments
;
The following automatic conversions were performed:

'_symmetry_cell_setting' value 'Monoclinic' changed to 'monoclinic'
according to the built-in table from CIF Core dictionary named
'cif_core.dic' version 2.4.1 from 2010-06-29.

Automatic conversion script
Id: cif_fix_values 1646 2011-03-28 12:23:43Z adriana 
;
_cod_original_sg_symbol_H-M 'C 2/c'
_cod_database_code 4025182

loop_
_symmetry_equiv_pos_as_xyz
'x, y, z'
'-x, y, -z+1/2'
'x+1/2, y+1/2, z'
'-x+1/2, y+1/2, -z+1/2'
'-x, -y, -z'
'x, -y, z-1/2'
'-x+1/2, -y+1/2, -z'
'x+1/2, -y+1/2, z-1/2'

loop_
_atom_site_label
_atom_site_type_symbol
_atom_site_fract_x
_atom_site_fract_y
_atom_site_fract_z
_atom_site_U_iso_or_equiv
_atom_site_adp_type
_atom_site_occupancy
_atom_site_symmetry_multiplicity
_atom_site_calc_flag
_atom_site_refinement_flags
_atom_site_disorder_assembly
_atom_site_disorder_group
O1B O 0.49864(6) 0.8838(2) 0.68943(6) 0.0510(5) Uani 1 1 d . . .
O2B O 0.25609(6) 0.7573(2) 0.81900(6) 0.0561(5) Uani 1 1 d . . .
N1B N 0.41967(7) 0.7416(2) 0.73035(6) 0.0368(5) Uani 1 1 d . . .
C1B C 0.37756(8) 0.7532(3) 0.75187(8) 0.0347(5) Uani 1 1 d . . .
C2B C 0.38259(9) 0.7944(3) 0.80362(8) 0.0429(6) Uani 1 1 d . . .
H2BA H 0.4145 0.8225 0.8244 0.052 Uiso 1 1 calc R . .
C3B C 0.34187(9) 0.7949(3) 0.82479(8) 0.0478(6) Uani 1 1 d . . .
H3BA H 0.3459 0.8230 0.8600 0.057 Uiso 1 1 calc R . .
C4B C 0.29511(8) 0.7544(3) 0.79494(8) 0.0423(6) Uani 1 1 d . . .
C5B C 0.28997(8) 0.7126(3) 0.74351(8) 0.0423(6) Uani 1 1 d . . .
H5BA H 0.2580 0.6838 0.7230 0.051 Uiso 1 1 calc R . .
C6B C 0.33071(8) 0.7123(3) 0.72155(7) 0.0355(5) Uani 1 1 d . . .
C7B C 0.32499(7) 0.6533(3) 0.66684(7) 0.0389(5) Uani 1 1 d . . .
H7BA H 0.3223 0.5252 0.6662 0.047 Uiso 1 1 calc R . .
C8B C 0.27912(8) 0.7261(3) 0.62790(8) 0.0478(6) Uani 1 1 d . . .
H8BA H 0.2489 0.7415 0.6417 0.057 Uiso 1 1 calc R . .
C9B C 0.27086(9) 0.6172(4) 0.57907(8) 0.0561(7) Uani 1 1 d . . .
H9BA H 0.2379 0.6409 0.5559 0.067 Uiso 1 1 calc R . .
H9BB H 0.2734 0.4932 0.5873 0.067 Uiso 1 1 calc R . .
C10B C 0.31344(9) 0.6752(3) 0.55455(8) 0.0499(6) Uani 1 1 d . . .
H10A H 0.3348 0.5769 0.5502 0.060 Uiso 1 1 calc R . .
H10B H 0.3001 0.7302 0.5208 0.060 Uiso 1 1 calc R . .
C11B C 0.34228(8) 0.8043(3) 0.59367(7) 0.0404(5) Uani 1 1 d . . .
H11A H 0.3643 0.8841 0.5799 0.049 Uiso 1 1 calc R . .
C12B C 0.36889(7) 0.7041(3) 0.64227(7) 0.0351(5) Uani 1 1 d . . .
H12A H 0.3835 0.5969 0.6314 0.042 Uiso 1 1 calc R . .
C13B C 0.30004(9) 0.8919(3) 0.61126(9) 0.0504(6) Uani 1 1 d . . .
H13A H 0.2763 0.9506 0.5829 0.061 Uiso 1 1 calc R . .
H13B H 0.3121 0.9723 0.6401 0.061 Uiso 1 1 calc R . .
C14B C 0.41026(7) 0.8062(3) 0.67730(7) 0.0363(5) Uani 1 1 d . . .
H14A H 0.4000 0.9295 0.6768 0.044 Uiso 1 1 calc R . .
C15B C 0.45748(8) 0.7934(3) 0.65842(8) 0.0436(6) Uani 1 1 d . . .
H15A H 0.4666 0.6708 0.6572 0.052 Uiso 1 1 calc R . .
H15B H 0.4509 0.8391 0.6230 0.052 Uiso 1 1 calc R . .
C16B C 0.20793(9) 0.7235(3) 0.78742(10) 0.0550(7) Uani 1 1 d . . .
H16A H 0.1830 0.7353 0.8078 0.083 Uiso 1 1 calc R . .
H16B H 0.2069 0.6064 0.7738 0.083 Uiso 1 1 calc R . .
H16C H 0.2006 0.8055 0.7589 0.083 Uiso 1 1 calc R . .
O1A O 0.56020(6) 0.3840(2) 0.76149(6) 0.0532(5) Uani 1 1 d . . .
O2A O 0.36092(6) 0.2161(2) 0.47776(6) 0.0610(5) Uani 1 1 d . . .
N1A N 0.49665(6) 0.2387(2) 0.66890(7) 0.0377(5) Uani 1 1 d . . .
C1A C 0.46130(8) 0.2421(3) 0.62063(8) 0.0376(5) Uani 1 1 d . . .
C2A C 0.41087(8) 0.2539(3) 0.61776(8) 0.0398(5) Uani 1 1 d . . .
H2AA H 0.3999 0.2677 0.6485 0.048 Uiso 1 1 calc R . .
C3A C 0.37566(8) 0.2460(3) 0.57112(9) 0.0436(6) Uani 1 1 d . . .
H3AA H 0.3411 0.2544 0.5698 0.052 Uiso 1 1 calc R . .
C4A C 0.39208(8) 0.2255(3) 0.52643(8) 0.0455(6) Uani 1 1 d . . .
C5A C 0.44231(8) 0.2125(3) 0.52920(8) 0.0489(6) Uani 1 1 d . . .
H5AA H 0.4530 0.1976 0.4984 0.059 Uiso 1 1 calc R . .
C6A C 0.47791(8) 0.2203(3) 0.57558(8) 0.0414(6) Uani 1 1 d . . .
C7A C 0.53246(8) 0.1961(3) 0.57712(8) 0.0486(6) Uani 1 1 d . . .
H7AA H 0.5379 0.0731 0.5692 0.058 Uiso 1 1 calc R . .
C8A C 0.55224(9) 0.3106(5) 0.53882(9) 0.0712(9) Uani 1 1 d . . .
H8AA H 0.5272 0.3343 0.5059 0.085 Uiso 1 1 calc R . .
C9A C 0.60114(10) 0.2339(5) 0.53207(11) 0.0866(11) Uani 1 1 d . . .
H9AA H 0.6119 0.2893 0.5033 0.104 Uiso 1 1 calc R . .
H9AB H 0.5980 0.1086 0.5258 0.104 Uiso 1 1 calc R . .
C10A C 0.63786(9) 0.2732(4) 0.58383(9) 0.0594(7) Uani 1 1 d . . .
H10C H 0.6514 0.1662 0.6018 0.071 Uiso 1 1 calc R . .
H10D H 0.6658 0.3456 0.5790 0.071 Uiso 1 1 calc R . .
C11A C 0.60520(8) 0.3700(3) 0.61328(8) 0.0478(6) Uani 1 1 d . . .
H11B H 0.6242 0.4438 0.6418 0.057 Uiso 1 1 calc R . .
C12A C 0.56916(8) 0.2428(3) 0.62960(8) 0.0396(5) Uani 1 1 d . . .
H12B H 0.5879 0.1376 0.6444 0.047 Uiso 1 1 calc R . .
C13A C 0.57008(9) 0.4689(4) 0.57063(10) 0.0678(8) Uani 1 1 d . . .
H13C H 0.5431 0.5278 0.5824 0.081 Uiso 1 1 calc R . .
H13D H 0.5877 0.5511 0.5530 0.081 Uiso 1 1 calc R . .
C14A C 0.54456(8) 0.3218(3) 0.66937(8) 0.0396(5) Uani 1 1 d . . .
H14B H 0.5385 0.4464 0.6613 0.048 Uiso 1 1 calc R . .
C15A C 0.57891(9) 0.3056(3) 0.72222(8) 0.0455(6) Uani 1 1 d . . .
H15C H 0.5848 0.1822 0.7304 0.055 Uiso 1 1 calc R . .
H15D H 0.6114 0.3584 0.7218 0.055 Uiso 1 1 calc R . .
C16A C 0.30945(9) 0.2429(4) 0.47276(11) 0.0686(8) Uani 1 1 d . . .
H16D H 0.2920 0.2377 0.4364 0.103 Uiso 1 1 calc R . .
H16E H 0.3042 0.3560 0.4866 0.103 Uiso 1 1 calc R . .
H16F H 0.2964 0.1537 0.4917 0.103 Uiso 1 1 calc R . .
H1NA H 0.4834(8) 0.284(3) 0.6948(8) 0.046(7) Uiso 1 1 d . . .
H1NB H 0.4474(9) 0.797(3) 0.7512(8) 0.047(6) Uiso 1 1 d . . .
H1OA H 0.5647(10) 0.500(4) 0.7626(10) 0.078(9) Uiso 1 1 d . . .
H1OB H 0.4970(10) 0.998(4) 0.6821(10) 0.091(10) Uiso 1 1 d . . .

loop_
_atom_site_aniso_label
_atom_site_aniso_U_11
_atom_site_aniso_U_22
_atom_site_aniso_U_33
_atom_site_aniso_U_23
_atom_site_aniso_U_13
_atom_site_aniso_U_12
O1B 0.0341(9) 0.0486(11) 0.0638(10) 0.0168(9) -0.0012(7) -0.0066(8)
O2B 0.0521(11) 0.0675(13) 0.0555(10) -0.0006(8) 0.0260(9) 0.0045(9)
N1B 0.0322(10) 0.0399(11) 0.0362(10) 0.0015(8) 0.0043(8) -0.0026(9)
C1B 0.0354(12) 0.0304(12) 0.0378(12) 0.0008(9) 0.0075(10) 0.0015(9)
C2B 0.0435(14) 0.0408(14) 0.0420(13) -0.0042(11) 0.0052(11) -0.0016(11)
C3B 0.0554(16) 0.0498(15) 0.0393(12) -0.0046(11) 0.0136(12) 0.0013(12)
C4B 0.0435(14) 0.0398(14) 0.0476(13) 0.0009(11) 0.0189(11) 0.0027(11)
C5B 0.0369(13) 0.0443(14) 0.0449(13) 0.0033(11) 0.0082(10) 0.0006(11)
C6B 0.0345(12) 0.0339(13) 0.0376(11) 0.0017(9) 0.0079(10) 0.0002(10)
C7B 0.0347(12) 0.0398(13) 0.0402(12) 0.0009(10) 0.0052(9) -0.0042(10)
C8B 0.0334(13) 0.0666(18) 0.0423(13) 0.0027(12) 0.0067(10) 0.0015(12)
C9B 0.0448(14) 0.0733(19) 0.0442(13) 0.0020(13) -0.0011(11) -0.0118(13)
C10B 0.0493(15) 0.0579(16) 0.0393(12) 0.0038(11) 0.0041(11) -0.0013(12)
C11B 0.0376(13) 0.0431(14) 0.0387(12) 0.0043(10) 0.0055(10) -0.0004(11)
C12B 0.0328(12) 0.0344(12) 0.0375(11) 0.0001(9) 0.0072(9) 0.0000(10)
C13B 0.0462(14) 0.0535(16) 0.0479(13) 0.0072(12) 0.0040(11) 0.0150(12)
C14B 0.0354(12) 0.0319(12) 0.0413(12) 0.0028(10) 0.0085(9) 0.0002(10)
C15B 0.0365(13) 0.0436(14) 0.0496(13) 0.0057(11) 0.0084(11) -0.0039(11)
C16B 0.0486(16) 0.0529(16) 0.0721(16) 0.0011(13) 0.0311(14) -0.0002(13)
O1A 0.0678(12) 0.0471(12) 0.0502(9) -0.0075(8) 0.0252(8) -0.0147(9)
O2A 0.0379(10) 0.0879(14) 0.0530(10) 0.0097(9) 0.0027(8) -0.0089(9)
N1A 0.0350(11) 0.0406(12) 0.0385(10) 0.0016(9) 0.0110(9) -0.0006(8)
C1A 0.0351(13) 0.0334(13) 0.0459(13) 0.0046(10) 0.0131(10) -0.0002(10)
C2A 0.0404(14) 0.0329(13) 0.0499(13) 0.0043(10) 0.0181(11) -0.0015(10)
C3A 0.0300(12) 0.0381(14) 0.0622(15) 0.0071(11) 0.0101(11) -0.0017(10)
C4A 0.0356(13) 0.0506(16) 0.0465(14) 0.0101(11) 0.0028(11) -0.0066(11)
C5A 0.0405(14) 0.0627(17) 0.0447(13) 0.0066(12) 0.0126(11) -0.0033(12)
C6A 0.0365(13) 0.0444(14) 0.0439(13) 0.0061(10) 0.0108(10) -0.0004(10)
C7A 0.0348(13) 0.0663(17) 0.0462(13) -0.0053(12) 0.0129(10) 0.0005(12)
C8A 0.0372(14) 0.134(3) 0.0443(14) 0.0142(17) 0.0138(11) -0.0070(17)
C9A 0.0439(16) 0.156(4) 0.0675(18) -0.0268(19) 0.0286(14) -0.0168(18)
C10A 0.0358(13) 0.079(2) 0.0682(16) -0.0004(14) 0.0214(12) 0.0004(13)
C11A 0.0361(13) 0.0536(16) 0.0550(14) 0.0045(12) 0.0132(11) -0.0007(11)
C12A 0.0334(12) 0.0411(14) 0.0448(12) 0.0029(10) 0.0106(10) 0.0007(10)
C13A 0.0511(16) 0.082(2) 0.0762(18) 0.0344(17) 0.0264(14) 0.0026(15)
C14A 0.0388(13) 0.0351(13) 0.0465(12) 0.0037(10) 0.0134(10) -0.0003(10)
C15A 0.0459(14) 0.0471(14) 0.0441(13) -0.0031(11) 0.0117(11) -0.0051(12)
C16A 0.0395(16) 0.082(2) 0.0761(18) -0.0132(15) -0.0033(13) -0.0065(14)

loop_
_atom_type_symbol
_atom_type_description
_atom_type_scat_dispersion_real
_atom_type_scat_dispersion_imag
_atom_type_scat_source
C C 0.0033 0.0016 'International Tables Vol C Tables 4.2.6.8 and 6.1.1.4'
H H 0.0000 0.0000 'International Tables Vol C Tables 4.2.6.8 and 6.1.1.4'
N N 0.0061 0.0033 'International Tables Vol C Tables 4.2.6.8 and 6.1.1.4'
O O 0.0106 0.0060 'International Tables Vol C Tables 4.2.6.8 and 6.1.1.4'

loop_
_geom_angle_atom_site_label_1
_geom_angle_atom_site_label_2
_geom_angle_atom_site_label_3
_geom_angle
_geom_angle_site_symmetry_1
_geom_angle_site_symmetry_3
_geom_angle_publ_flag
C4B O2B C16B 116.28(17) . . ?
C1B N1B C14B 113.48(16) . . ?
C6B C1B C2B 119.3(2) . . ?
C6B C1B N1B 119.11(18) . . ?
C2B C1B N1B 121.43(19) . . ?
C3B C2B C1B 120.9(2) . . ?
C2B C3B C4B 120.2(2) . . ?
O2B C4B C3B 116.8(2) . . ?
O2B C4B C5B 124.1(2) . . ?
C3B C4B C5B 119.1(2) . . ?
C6B C5B C4B 121.3(2) . . ?
C5B C6B C1B 119.14(19) . . ?
C5B C6B C7B 120.36(18) . . ?
C1B C6B C7B 120.28(19) . . ?
C6B C7B C8B 115.10(18) . . ?
C6B C7B C12B 114.93(17) . . ?
C8B C7B C12B 102.50(16) . . ?
C13B C8B C9B 101.96(18) . . ?
C13B C8B C7B 101.59(17) . . ?
C9B C8B C7B 107.8(2) . . ?
C8B C9B C10B 103.28(19) . . ?
C11B C10B C9B 102.96(17) . . ?
C13B C11B C10B 101.18(18) . . ?
C13B C11B C12B 102.10(17) . . ?
C10B C11B C12B 108.13(19) . . ?
C14B C12B C11B 113.16(18) . . ?
C14B C12B C7B 114.64(16) . . ?
C11B C12B C7B 102.85(16) . . ?
C11B C13B C8B 94.89(18) . . ?
N1B C14B C15B 109.52(17) . . ?
N1B C14B C12B 110.58(17) . . ?
C15B C14B C12B 109.93(17) . . ?
O1B C15B C14B 113.88(18) . . ?
C4A O2A C16A 117.86(19) . . ?
C1A N1A C14A 114.83(16) . . ?
C2A C1A C6A 119.6(2) . . ?
C2A C1A N1A 121.07(19) . . ?
C6A C1A N1A 119.11(19) . . ?
C1A C2A C3A 121.8(2) . . ?
C4A C3A C2A 118.6(2) . . ?
C5A C4A O2A 116.1(2) . . ?
C5A C4A C3A 119.7(2) . . ?
O2A C4A C3A 124.2(2) . . ?
C4A C5A C6A 122.3(2) . . ?
C5A C6A C1A 118.0(2) . . ?
C5A C6A C7A 120.47(19) . . ?
C1A C6A C7A 121.49(19) . . ?
C6A C7A C8A 114.7(2) . . ?
C6A C7A C12A 115.00(17) . . ?
C8A C7A C12A 101.90(19) . . ?
C13A C8A C9A 101.9(2) . . ?
C13A C8A C7A 102.28(19) . . ?
C9A C8A C7A 108.4(3) . . ?
C8A C9A C10A 103.1(2) . . ?
C11A C10A C9A 102.69(19) . . ?
C13A C11A C10A 102.11(19) . . ?
C13A C11A C12A 101.48(18) . . ?
C10A C11A C12A 109.4(2) . . ?
C14A C12A C11A 111.52(18) . . ?
C14A C12A C7A 114.87(17) . . ?
C11A C12A C7A 102.54(17) . . ?
C8A C13A C11A 94.3(2) . . ?
N1A C14A C15A 109.49(17) . . ?
N1A C14A C12A 111.61(18) . . ?
C15A C14A C12A 109.72(17) . . ?
O1A C15A C14A 113.71(19) . . ?

loop_
_geom_bond_atom_site_label_1
_geom_bond_atom_site_label_2
_geom_bond_distance
_geom_bond_site_symmetry_2
_geom_bond_publ_flag
O1B C15B 1.425(3) . ?
O2B C4B 1.384(3) . ?
O2B C16B 1.422(3) . ?
N1B C1B 1.422(3) . ?
N1B C14B 1.474(3) . ?
C1B C6B 1.392(3) . ?
C1B C2B 1.400(3) . ?
C2B C3B 1.378(3) . ?
C3B C4B 1.385(3) . ?
C4B C5B 1.392(3) . ?
C5B C6B 1.391(3) . ?
C6B C7B 1.510(3) . ?
C7B C8B 1.545(3) . ?
C7B C12B 1.565(3) . ?
C8B C13B 1.524(3) . ?
C8B C9B 1.531(3) . ?
C9B C10B 1.548(3) . ?
C10B C11B 1.533(3) . ?
C11B C13B 1.522(3) . ?
C11B C12B 1.547(3) . ?
C12B C14B 1.520(3) . ?
C14B C15B 1.513(3) . ?
O1A C15A 1.419(3) . ?
O2A C4A 1.384(3) . ?
O2A C16A 1.413(3) . ?
N1A C1A 1.424(3) . ?
N1A C14A 1.472(3) . ?
C1A C2A 1.381(3) . ?
C1A C6A 1.403(3) . ?
C2A C3A 1.391(3) . ?
C3A C4A 1.390(3) . ?
C4A C5A 1.377(3) . ?
C5A C6A 1.391(3) . ?
C6A C7A 1.511(3) . ?
C7A C8A 1.556(4) . ?
C7A C12A 1.569(3) . ?
C8A C13A 1.513(4) . ?
C8A C9A 1.529(4) . ?
C9A C10A 1.543(4) . ?
C10A C11A 1.533(3) . ?
C11A C13A 1.521(3) . ?
C11A C12A 1.542(3) . ?
C12A C14A 1.526(3) . ?
C14A C15A 1.512(3) . ?

loop_
_geom_hbond_atom_site_label_D
_geom_hbond_atom_site_label_H
_geom_hbond_atom_site_label_A
_geom_hbond_distance_DH
_geom_hbond_distance_HA
_geom_hbond_distance_DA
_geom_hbond_angle_DHA
_geom_hbond_site_symmetry_A
N1A H1NA O1A 0.93(2) 2.03(2) 2.941(2) 166.9(19) 2_656
N1B H1NB O1B 0.94(2) 2.02(2) 2.939(2) 165.2(19) 2_656
O1A H1OA N1B 0.91(3) 1.93(3) 2.838(3) 174(3) 2_656
O1B H1OB N1A 0.91(3) 1.91(3) 2.816(3) 177(3) 1_565
